data_2213835
loop_
_publ_author_name
'Wei Huang'

_publ_section_title
;
 3-(1,3-Benzoxazol-2-ylsulfanyl)-4<i>H</i>-chromen-4-one
;
_journal_coeditor_code HK2248
_journal_issue 6
_journal_name_full 'Acta Crystallographica Section E'
_journal_page_first o2984
_journal_page_last o2984
_journal_paper_doi 10.1107/S1600536807023914
_journal_volume 63
_journal_year 2007
_chemical_formula_iupac 'C16 H9 N O3 S'
_chemical_formula_moiety 'C16 H9 N O3 S'
_chemical_formula_sum 'C16 H9 N O3 S'
_chemical_formula_weight 295.30
_chemical_name_systematic
;
3-(1,3-Benzoxazol-2-ylsulfanyl)-4<i>H</i>-chromen-4-one
;
_space_group_IT_number 14
_symmetry_cell_setting monoclinic
_symmetry_space_group_name_Hall '-P 2ybc'
_symmetry_space_group_name_H-M 'P 1 21/c 1'
_atom_sites_solution_hydrogens geom
_atom_sites_solution_primary direct
_atom_sites_solution_secondary difmap
_audit_creation_method SHELXL-97
_cell_angle_alpha 90.00
_cell_angle_beta 107.4170(10)
_cell_angle_gamma 90.00
_cell_formula_units_Z 4
_cell_length_a 13.3357(10)
_cell_length_b 6.7749(5)
_cell_length_c 15.0185(11)
_cell_measurement_reflns_used 2673
_cell_measurement_temperature 291(2)
_cell_measurement_theta_max 25.43
_cell_measurement_theta_min 2.81
_cell_volume 1294.68(17)
_computing_cell_refinement 'SAINT (Bruker, 2001)'
_computing_data_collection 'SMART (Bruker, 2001)'
_computing_data_reduction SAINT
_computing_molecular_graphics 'PLATON (Spek, 2003)'
_computing_publication_material 'SHELXTL (Bruker, 2001)'
_computing_structure_refinement 'SHELXL97 (Sheldrick, 1997)'
_computing_structure_solution 'SHELXS97 (Sheldrick, 1997)'
_diffrn_ambient_temperature 291(2)
_diffrn_measured_fraction_theta_full 0.987
_diffrn_measured_fraction_theta_max 0.987
_diffrn_measurement_device_type 'Bruker SMART 4K CCD area-detector diffractometer'
_diffrn_measurement_method '\f and \w scans'
_diffrn_radiation_monochromator graphite
_diffrn_radiation_source 'fine-focus sealed tube'
_diffrn_radiation_type MoK\a
_diffrn_radiation_wavelength 0.71073
_diffrn_reflns_av_R_equivalents 0.1180
_diffrn_reflns_av_sigmaI/netI 0.0766
_diffrn_reflns_limit_h_max 14
_diffrn_reflns_limit_h_min -17
_diffrn_reflns_limit_k_max 8
_diffrn_reflns_limit_k_min -8
_diffrn_reflns_limit_l_max 17
_diffrn_reflns_limit_l_min -19
_diffrn_reflns_number 9560
_diffrn_reflns_theta_full 27.50
_diffrn_reflns_theta_max 27.50
_diffrn_reflns_theta_min 1.60
_exptl_absorpt_coefficient_mu 0.259
_exptl_absorpt_correction_type none
_exptl_crystal_colour yellow
_exptl_crystal_density_diffrn 1.515
_exptl_crystal_density_method 'not measured'
_exptl_crystal_description plate
_exptl_crystal_F_000 608
_exptl_crystal_size_max 0.20
_exptl_crystal_size_mid 0.20
_exptl_crystal_size_min 0.10
_refine_diff_density_max 0.451
_refine_diff_density_min -0.345
_refine_ls_extinction_method none
_refine_ls_goodness_of_fit_ref 0.990
_refine_ls_hydrogen_treatment constr
_refine_ls_matrix_type full
_refine_ls_number_parameters 190
_refine_ls_number_reflns 2939
_refine_ls_number_restraints 0
_refine_ls_restrained_S_all 0.990
_refine_ls_R_factor_all 0.0811
_refine_ls_R_factor_gt 0.0595
_refine_ls_shift/su_max <0.001
_refine_ls_shift/su_mean <0.001
_refine_ls_structure_factor_coef Fsqd
_refine_ls_weighting_details 'calc w=1/[\s^2^(Fo^2^)+(0.0811P)^2^] where P=(Fo^2^+2Fc^2^)/3'
_refine_ls_weighting_scheme calc
_refine_ls_wR_factor_gt 0.1447
_refine_ls_wR_factor_ref 0.1593
_reflns_number_gt 2128
_reflns_number_total 2939
_reflns_threshold_expression I>2\s(I)
_cod_data_source_file hk2248.cif
_cod_data_source_block I
_cod_original_sg_symbol_Hall '-P 2ybc '
_cod_original_sg_symbol_H-M 'P 21/c'
_cod_database_code 2213835
_cod_database_fobs_code 2213835

loop_
_symmetry_equiv_pos_as_xyz
'x, y, z'
'-x, y+1/2, -z+1/2'
'-x, -y, -z'
'x, -y-1/2, z-1/2'

loop_
_atom_site_type_symbol
_atom_site_label
_atom_site_fract_x
_atom_site_fract_y
_atom_site_fract_z
_atom_site_U_iso_or_equiv
_atom_site_adp_type
_atom_site_calc_flag
_atom_site_refinement_flags
_atom_site_occupancy
S S1 0.25607(5) 0.15017(9) 0.31455(4) 0.0564(2) Uani d . 1
O O1 0.00612(12) -0.0770(2) 0.36603(10) 0.0529(4) Uani d . 1
O O2 0.11610(13) 0.4808(2) 0.35113(11) 0.0617(5) Uani d . 1
O O3 0.44360(12) 0.2234(2) 0.42736(11) 0.0546(4) Uani d . 1
N N1 0.32159(15) 0.2063(3) 0.50334(13) 0.0501(5) Uani d . 1
C C1 -0.01555(17) 0.2751(3) 0.37804(13) 0.0429(5) Uani d . 1
C C2 -0.07754(18) 0.4293(4) 0.39490(15) 0.0529(6) Uani d . 1
H H2 -0.0564 0.5596 0.3928 0.064 Uiso calc R 1
C C3 -0.1697(2) 0.3877(4) 0.41463(17) 0.0632(7) Uani d . 1
H H3 -0.2107 0.4899 0.4263 0.076 Uiso calc R 1
C C4 -0.2016(2) 0.1924(4) 0.41714(17) 0.0645(7) Uani d . 1
H H4 -0.2641 0.1663 0.4304 0.077 Uiso calc R 1
C C5 -0.14377(18) 0.0390(4) 0.40063(16) 0.0558(6) Uani d . 1
H H5 -0.1657 -0.0909 0.4025 0.067 Uiso calc R 1
C C6 -0.05054(18) 0.0830(3) 0.38089(14) 0.0463(5) Uani d . 1
C C7 0.09752(18) -0.0436(3) 0.34882(14) 0.0490(5) Uani d . 1
H H7 0.1357 -0.1527 0.3399 0.059 Uiso calc R 1
C C8 0.13791(17) 0.1350(3) 0.34352(15) 0.0447(5) Uani d . 1
C C9 0.08359(18) 0.3143(3) 0.35709(14) 0.0444(5) Uani d . 1
C C10 0.34169(17) 0.1960(3) 0.42519(16) 0.0487(6) Uani d . 1
C C11 0.49506(18) 0.2573(3) 0.52130(17) 0.0509(6) Uani d . 1
C C12 0.5994(2) 0.3002(4) 0.5648(2) 0.0646(7) Uani d . 1
H H12 0.6483 0.3096 0.5319 0.078 Uiso calc R 1
C C13 0.6269(2) 0.3284(4) 0.6604(2) 0.0710(8) Uani d . 1
H H13 0.6963 0.3577 0.6929 0.085 Uiso calc R 1
C C14 0.5543(2) 0.3142(4) 0.7084(2) 0.0735(8) Uani d . 1
H H14 0.5762 0.3313 0.7728 0.088 Uiso calc R 1
C C15 0.4496(2) 0.2751(4) 0.66347(19) 0.0678(7) Uani d . 1
H H15 0.4005 0.2684 0.6962 0.081 Uiso calc R 1
C C16 0.42064(18) 0.2463(3) 0.56834(16) 0.0496(5) Uani d . 1

loop_
_atom_site_aniso_label
_atom_site_aniso_U_11
_atom_site_aniso_U_22
_atom_site_aniso_U_33
_atom_site_aniso_U_12
_atom_site_aniso_U_13
_atom_site_aniso_U_23
S1 0.0623(4) 0.0622(4) 0.0489(4) 0.0040(3) 0.0232(3) -0.0020(3)
O1 0.0595(10) 0.0400(8) 0.0574(10) -0.0033(7) 0.0149(8) -0.0003(7)
O2 0.0705(12) 0.0417(9) 0.0777(12) -0.0042(8) 0.0298(9) -0.0009(8)
O3 0.0522(10) 0.0552(9) 0.0646(11) 0.0072(7) 0.0298(8) 0.0047(8)
N1 0.0469(11) 0.0583(11) 0.0484(11) -0.0007(9) 0.0194(9) 0.0017(9)
C1 0.0502(13) 0.0444(11) 0.0315(11) 0.0013(9) 0.0081(9) -0.0007(8)
C2 0.0617(15) 0.0492(12) 0.0482(13) 0.0050(11) 0.0170(11) 0.0012(10)
C3 0.0627(17) 0.0728(17) 0.0538(15) 0.0159(14) 0.0169(12) -0.0026(12)
C4 0.0550(15) 0.088(2) 0.0516(15) -0.0049(14) 0.0172(12) -0.0011(13)
C5 0.0549(15) 0.0601(15) 0.0506(13) -0.0097(11) 0.0130(11) 0.0018(11)
C6 0.0542(13) 0.0460(11) 0.0330(11) -0.0025(10) 0.0044(9) -0.0001(9)
C7 0.0578(14) 0.0416(12) 0.0444(12) 0.0044(10) 0.0105(10) -0.0010(9)
C8 0.0512(13) 0.0432(11) 0.0375(11) 0.0009(9) 0.0099(9) -0.0014(8)
C9 0.0549(13) 0.0406(11) 0.0349(11) -0.0007(9) 0.0094(9) 0.0022(8)
C10 0.0489(14) 0.0415(11) 0.0592(15) 0.0062(9) 0.0215(11) 0.0046(10)
C11 0.0477(13) 0.0412(11) 0.0655(16) 0.0082(9) 0.0197(11) 0.0070(10)
C12 0.0466(14) 0.0549(14) 0.098(2) 0.0088(11) 0.0299(14) 0.0077(14)
C13 0.0525(16) 0.0570(15) 0.092(2) 0.0069(12) 0.0039(15) -0.0015(14)
C14 0.0648(18) 0.0763(19) 0.0681(19) 0.0070(14) 0.0030(15) -0.0031(14)
C15 0.0619(17) 0.0843(19) 0.0571(16) 0.0021(14) 0.0176(13) 0.0028(13)
C16 0.0475(13) 0.0504(13) 0.0542(14) 0.0050(10) 0.0203(11) 0.0048(10)

loop_
_atom_type_symbol
_atom_type_description
_atom_type_scat_dispersion_real
_atom_type_scat_dispersion_imag
_atom_type_scat_source
C C 0.0033 0.0016 'International Tables Vol C Tables 4.2.6.8 and 6.1.1.4'
H H 0.0000 0.0000 'International Tables Vol C Tables 4.2.6.8 and 6.1.1.4'
N N 0.0061 0.0033 'International Tables Vol C Tables 4.2.6.8 and 6.1.1.4'
O O 0.0106 0.0060 'International Tables Vol C Tables 4.2.6.8 and 6.1.1.4'
S S 0.1246 0.1234 'International Tables Vol C Tables 4.2.6.8 and 6.1.1.4'

loop_
_geom_angle_atom_site_label_1
_geom_angle_atom_site_label_2
_geom_angle_atom_site_label_3
_geom_angle
C10 S1 C8 98.90(10)
C7 O1 C6 118.26(16)
C10 O3 C11 103.44(16)
C10 N1 C16 103.55(18)
C6 C1 C2 118.1(2)
C6 C1 C9 120.54(19)
C2 C1 C9 121.3(2)
C3 C2 C1 120.0(2)
C3 C2 H2 120.0
C1 C2 H2 120.0
C2 C3 C4 120.0(2)
C2 C3 H3 120.0
C4 C3 H3 120.0
C5 C4 C3 121.7(2)
C5 C4 H4 119.1
C3 C4 H4 119.1
C4 C5 C6 117.8(2)
C4 C5 H5 121.1
C6 C5 H5 121.1
O1 C6 C1 121.8(2)
O1 C6 C5 115.7(2)
C1 C6 C5 122.5(2)
C8 C7 O1 124.8(2)
C8 C7 H7 117.6
O1 C7 H7 117.6
C7 C8 C9 121.3(2)
C7 C8 S1 118.32(17)
C9 C8 S1 120.31(16)
O2 C9 C8 123.8(2)
O2 C9 C1 122.9(2)
C8 C9 C1 113.23(18)
N1 C10 O3 116.8(2)
N1 C10 S1 128.83(18)
O3 C10 S1 114.33(16)
C12 C11 C16 123.1(2)
C12 C11 O3 129.5(2)
C16 C11 O3 107.3(2)
C11 C12 C13 115.9(2)
C11 C12 H12 122.1
C13 C12 H12 122.1
C14 C13 C12 121.7(3)
C14 C13 H13 119.1
C12 C13 H13 119.1
C13 C14 C15 121.7(3)
C13 C14 H14 119.2
C15 C14 H14 119.2
C16 C15 C14 117.5(3)
C16 C15 H15 121.3
C14 C15 H15 121.3
C15 C16 C11 120.1(2)
C15 C16 N1 131.0(2)
C11 C16 N1 108.8(2)

loop_
_geom_bond_atom_site_label_1
_geom_bond_atom_site_label_2
_geom_bond_distance
S1 C10 1.739(2)
S1 C8 1.759(2)
O1 C6 1.378(3)
O1 C7 1.339(3)
O3 C10 1.362(3)
O3 C11 1.391(3)
N1 C10 1.282(3)
N1 C16 1.414(3)
C1 C2 1.401(3)
C1 C6 1.387(3)
C1 C9 1.472(3)
C2 C3 1.377(3)
C2 H2 0.9300
C5 H5 0.9300
C3 H3 0.9300
C4 C3 1.394(4)
C4 H4 0.9300
C4 C5 1.361(4)
C6 C5 1.394(3)
C7 H7 0.9300
C8 C7 1.337(3)
C8 C9 1.460(3)
C9 O2 1.221(2)
C11 C12 1.380(4)
C11 C12 1.380(4)
C12 H12 0.9300
C13 C12 1.384(4)
C13 H13 0.9300
C13 C14 1.373(4)
C14 H14 0.9300
C14 C15 1.383(4)
C15 H15 0.9300
C16 C11 1.382(3)
C16 C15 1.378(3)

loop_
_geom_hbond_atom_site_label_D
_geom_hbond_atom_site_label_H
_geom_hbond_atom_site_label_A
_geom_hbond_site_symmetry_A
_geom_hbond_distance_DH
_geom_hbond_distance_HA
_geom_hbond_distance_DA
_geom_hbond_angle_DHA
C7 H7 O2 1_545 0.93 2.51 3.231(3) 134.8

loop_
_geom_torsion_atom_site_label_1
_geom_torsion_atom_site_label_2
_geom_torsion_atom_site_label_3
_geom_torsion_atom_site_label_4
_geom_torsion
C10 S1 C8 C7 -102.78(19)
C10 S1 C8 C9 79.95(19)
C8 S1 C10 N1 2.5(2)
C8 S1 C10 O3 -177.82(15)
C7 O1 C6 C1 0.3(3)
C7 O1 C6 C5 -178.55(18)
C6 O1 C7 C8 -1.0(3)
C11 O3 C10 N1 -0.5(2)
C11 O3 C10 S1 179.82(14)
C10 O3 C11 C12 -177.9(2)
C10 O3 C11 C16 0.5(2)
C16 N1 C10 O3 0.3(3)
C16 N1 C10 S1 179.92(17)
C10 N1 C16 C15 179.4(3)
C10 N1 C16 C11 0.1(2)
C6 C1 C2 C3 0.7(3)
C9 C1 C2 C3 -179.8(2)
C2 C1 C6 O1 -179.36(18)
C9 C1 C6 O1 1.1(3)
C2 C1 C6 C5 -0.6(3)
C9 C1 C6 C5 179.86(19)
C6 C1 C9 O2 177.8(2)
C2 C1 C9 O2 -1.7(3)
C6 C1 C9 C8 -1.7(3)
C2 C1 C9 C8 178.82(18)
C1 C2 C3 C4 -0.5(4)
C5 C4 C3 C2 0.1(4)
C3 C4 C5 C6 0.0(4)
O1 C6 C5 C4 179.1(2)
C1 C6 C5 C4 0.3(3)
C9 C8 C7 O1 0.3(4)
S1 C8 C7 O1 -176.91(16)
C7 C8 C9 O2 -178.5(2)
S1 C8 C9 O2 -1.3(3)
C7 C8 C9 C1 1.0(3)
S1 C8 C9 C1 178.19(14)
C16 C11 C12 C13 1.3(3)
O3 C11 C12 C13 179.4(2)
C14 C13 C12 C11 0.0(4)
C12 C13 C14 C15 -1.4(4)
C13 C14 C15 C16 1.4(4)
C15 C16 C11 C12 -1.3(4)
N1 C16 C11 C12 178.1(2)
C15 C16 C11 O3 -179.7(2)
N1 C16 C11 O3 -0.3(2)
C11 C16 C15 C14 -0.1(4)
N1 C16 C15 C14 -179.4(2)

loop_
_cod_related_entry_id
_cod_related_entry_database
_cod_related_entry_code
1 ChemSpider 21124412
